data_4317367
loop_
_publ_author_name
'Agata Bia\/lo\'nska'
'Andrew Ozarowski'
'Robert Bronisz'
'Kamilla Darowska'
'Krzysztof Drabent'
'Joachim Kusz'
'Mi\/losz Siczek'
'Marek Weselski'
'Maciej Zubko'

_publ_contact_author_address
;
Faculity of Chemistry
University of Wroc\/law
F.Joliot-Curie 14
50-383 Wroc\/law
Poland
;
_publ_contact_author_email bron@wchuwr.pl
_publ_contact_author_name 'Robert Bronisz'
_publ_section_title
;
 Nitrile-Rich Coordination Polymer
 ^1^~\\infty~{[Fe(CH~3~CN)~4~(pyrazine)](ClO~4~)~2~} Exhibiting a HS
 \\leftarrow\\rightarrow LS Transition
;
_journal_name_full 'Inorganic Chemistry'
_journal_page_first 11267
_journal_page_last 11269
_journal_paper_doi 10.1021/ic102040y
_journal_volume 49
_journal_year 2010
_chemical_formula_moiety 'C12 H16 Fe N6, 2(Cl O4)'
_chemical_formula_sum 'C12 H16 Cl2 Fe N6 O8'
_chemical_formula_weight 499.06
_chemical_name_systematic
;
 ?
;
_space_group_IT_number 56
_symmetry_cell_setting orthorhombic
_symmetry_space_group_name_Hall '-P 2ab 2ac'
_symmetry_space_group_name_H-M 'P c c n'
_atom_sites_solution_hydrogens geom
_atom_sites_solution_primary direct
_atom_sites_solution_secondary difmap
_audit_creation_method SHELXL-97
_cell_angle_alpha 90.00
_cell_angle_beta 90.00
_cell_angle_gamma 90.00
_cell_formula_units_Z 4
_cell_length_a 11.7416(2)
_cell_length_b 11.8676(2)
_cell_length_c 13.7657(3)
_cell_measurement_reflns_used 4978
_cell_measurement_temperature 102(1)
_cell_measurement_theta_max 34.6179
_cell_measurement_theta_min 2.4344
_cell_volume 1918.18(6)
_computing_cell_refinement
;
CrysAlis RED, Oxford Diffraction Ltd.,
Version 1.171.32.29
;
_computing_data_collection
;
CrysAlis CCD, Oxford Diffraction Ltd.,
Version 1.171.32.29
;
_computing_data_reduction
;
CrysAlis RED, Oxford Diffraction Ltd.,
Version 1.171.32.29
;
_computing_structure_refinement 'SHELXL-97 (Sheldrick, 2008)'
_computing_structure_solution 'SHELXS-97 (Sheldrick, 2008)'
_diffrn_ambient_temperature 102(1)
_diffrn_detector_area_resol_mean 16.0328
_diffrn_measured_fraction_theta_full 1.000
_diffrn_measured_fraction_theta_max 1.000
_diffrn_measurement_device_type
;
Oxford Diffraction Diffractometer with Sapphire3 detector
;
_diffrn_measurement_method '\w - scan'
_diffrn_radiation_monochromator graphite
_diffrn_radiation_source 'fine-focus sealed tube'
_diffrn_radiation_type MoK\a
_diffrn_radiation_wavelength 0.71073
_diffrn_reflns_av_R_equivalents 0.0444
_diffrn_reflns_av_sigmaI/netI 0.0328
_diffrn_reflns_limit_h_max 13
_diffrn_reflns_limit_h_min -13
_diffrn_reflns_limit_k_max 14
_diffrn_reflns_limit_k_min -11
_diffrn_reflns_limit_l_max 16
_diffrn_reflns_limit_l_min -16
_diffrn_reflns_number 11781
_diffrn_reflns_theta_full 25.00
_diffrn_reflns_theta_max 25.05
_diffrn_reflns_theta_min 2.44
_exptl_absorpt_coefficient_mu 1.120
_exptl_absorpt_correction_T_max 0.9059
_exptl_absorpt_correction_T_min 0.7827
_exptl_absorpt_correction_type multi-scan
_exptl_absorpt_process_details
;
CrysAlis RED, Oxford Diffraction Ltd.,
Version 1.171.32.29
Empirical absorption correction using spherical harmonics,
 implemented in SCALE3 ABSPACK scaling algorithm.
;
_exptl_crystal_colour violet
_exptl_crystal_density_diffrn 1.728
_exptl_crystal_density_method 'not measured'
_exptl_crystal_description polyhedron
_exptl_crystal_F_000 1016
_exptl_crystal_size_max 0.23
_exptl_crystal_size_mid 0.11
_exptl_crystal_size_min 0.09
_refine_diff_density_max 0.758
_refine_diff_density_min -0.395
_refine_diff_density_rms 0.081
_refine_ls_extinction_method none
_refine_ls_goodness_of_fit_ref 1.698
_refine_ls_hydrogen_treatment constr
_refine_ls_matrix_type full
_refine_ls_number_parameters 176
_refine_ls_number_reflns 1709
_refine_ls_number_restraints 20
_refine_ls_restrained_S_all 1.692
_refine_ls_R_factor_all 0.0672
_refine_ls_R_factor_gt 0.0503
_refine_ls_shift/su_max 0.000
_refine_ls_shift/su_mean 0.000
_refine_ls_structure_factor_coef Fsqd
_refine_ls_weighting_details 'calc w=1/[\s^2^(Fo^2^)+(0.0394P)^2^+0.0000P] where P=(Fo^2^+2Fc^2^)/3'
_refine_ls_weighting_scheme calc
_refine_ls_wR_factor_gt 0.1137
_refine_ls_wR_factor_ref 0.1163
_reflns_number_gt 1368
_reflns_number_total 1709
_reflns_threshold_expression >2sigma(I)
_cod_data_source_file ic102040y_si_002_4.cif
_cod_data_source_block Temperature_102K
_cod_database_code 4317367

loop_
_symmetry_equiv_pos_as_xyz
'x, y, z'
'-x+1/2, -y+1/2, z'
'-x, y+1/2, -z+1/2'
'x+1/2, -y, -z+1/2'
'-x, -y, -z'
'x-1/2, y-1/2, -z'
'x, -y-1/2, z-1/2'
'-x-1/2, y, z-1/2'

loop_
_atom_site_label
_atom_site_type_symbol
_atom_site_fract_x
_atom_site_fract_y
_atom_site_fract_z
_atom_site_U_iso_or_equiv
_atom_site_adp_type
_atom_site_occupancy
_atom_site_symmetry_multiplicity
_atom_site_calc_flag
_atom_site_refinement_flags
_atom_site_disorder_assembly
_atom_site_disorder_group
Fe1 Fe 0.7500 0.7500 0.04275(6) 0.0112(2) Uani 1 2 d S . .
N1 N 0.9052(3) 0.6842(3) 0.0452(2) 0.0188(7) Uani 1 1 d . . .
N2 N 0.6822(3) 0.5961(3) 0.0480(2) 0.0165(7) Uani 1 1 d . . .
N3 N 0.7500 0.7500 0.1900(3) 0.0151(10) Uani 1 2 d S . .
N4 N 0.7500 0.7500 0.3938(3) 0.0145(9) Uani 1 2 d S . .
C1 C 0.9958(4) 0.6507(3) 0.0566(3) 0.0230(10) Uani 1 1 d . . .
C2 C 1.1108(4) 0.6108(4) 0.0703(4) 0.0404(13) Uani 1 1 d . . .
H2A H 1.1407 0.5827 0.0084 0.061 Uiso 1 1 calc R . .
H2B H 1.1110 0.5497 0.1182 0.061 Uiso 1 1 calc R . .
H2C H 1.1587 0.6728 0.0935 0.061 Uiso 1 1 calc R . .
C3 C 0.6462(3) 0.5095(4) 0.0619(3) 0.0198(9) Uani 1 1 d . . .
C4 C 0.6008(4) 0.3976(4) 0.0793(4) 0.0348(12) Uani 1 1 d . . .
H4A H 0.5699 0.3671 0.0187 0.052 Uiso 1 1 calc R . .
H4B H 0.5401 0.4019 0.1281 0.052 Uiso 1 1 calc R . .
H4C H 0.6617 0.3483 0.1031 0.052 Uiso 1 1 calc R . .
C5 C 0.7795(4) 0.6592(4) 0.2406(4) 0.0203(11) Uani 0.821(5) 1 d P A 1
H5 H 0.8016 0.5927 0.2070 0.024 Uiso 0.821(5) 1 calc PR A 1
C6 C 0.7788(4) 0.6595(4) 0.3404(4) 0.0187(12) Uani 0.821(5) 1 d P A 1
H6 H 0.7996 0.5923 0.3734 0.022 Uiso 0.821(5) 1 calc PR A 1
C6A C 0.8442(19) 0.7737(16) 0.3449(17) 0.0187(12) Uani 0.179(5) 1 d P A 2
H6A H 0.9129 0.7900 0.3785 0.022 Uiso 0.179(5) 1 calc PR A 2
C5A C 0.8414(19) 0.7743(18) 0.2453(18) 0.0203(11) Uani 0.179(5) 1 d P A 2
H5A H 0.9099 0.7936 0.2125 0.024 Uiso 0.179(5) 1 calc PR A 2
Cl1 Cl 0.57054(14) 0.12519(13) 0.24988(10) 0.0205(4) Uani 0.815(4) 1 d PD B 1
O1 O 0.6534(6) 0.1107(8) 0.1758(6) 0.060(3) Uani 0.815(4) 1 d PD B 1
O2 O 0.5210(4) 0.2325(3) 0.2450(3) 0.0564(14) Uani 0.815(4) 1 d PD B 1
O3 O 0.4857(5) 0.0402(6) 0.2345(4) 0.075(2) Uani 0.815(4) 1 d PD B 1
O4 O 0.6184(4) 0.1038(4) 0.3438(3) 0.0395(11) Uani 0.815(4) 1 d PD B 1
Cl1A Cl 0.6211(5) 0.0698(6) 0.2478(5) 0.0226(19) Uani 0.185(4) 1 d PD B 2
O1A O 0.610(2) 0.116(3) 0.1547(15) 0.034(8) Uani 0.185(4) 1 d PD B 2
O2A O 0.7259(11) 0.0118(13) 0.2573(12) 0.031(4) Uani 0.185(4) 1 d PD B 2
O3A O 0.530(2) -0.002(2) 0.2687(18) 0.075(2) Uani 0.185(4) 1 d PD B 2
O4A O 0.619(2) 0.1574(15) 0.3172(13) 0.0395(11) Uani 0.185(4) 1 d PD B 2

loop_
_atom_site_aniso_label
_atom_site_aniso_U_11
_atom_site_aniso_U_22
_atom_site_aniso_U_33
_atom_site_aniso_U_23
_atom_site_aniso_U_13
_atom_site_aniso_U_12
Fe1 0.0105(4) 0.0110(4) 0.0121(4) 0.000 0.000 0.0002(3)
N1 0.026(2) 0.0144(17) 0.0162(18) -0.0021(15) -0.0005(16) -0.0041(15)
N2 0.0123(17) 0.0218(19) 0.0153(18) -0.0004(16) 0.0009(14) 0.0024(14)
N3 0.011(2) 0.011(2) 0.024(3) 0.000 0.000 -0.004(2)
N4 0.014(2) 0.013(2) 0.017(3) 0.000 0.000 -0.002(2)
C1 0.027(2) 0.017(2) 0.025(2) -0.0031(18) 0.0046(19) -0.0028(19)
C2 0.027(3) 0.042(3) 0.052(4) -0.003(3) 0.000(2) 0.009(2)
C3 0.017(2) 0.030(3) 0.012(2) -0.0010(18) -0.0016(16) 0.0007(19)
C4 0.033(3) 0.028(3) 0.043(3) 0.005(2) -0.004(2) -0.014(2)
C5 0.023(3) 0.018(3) 0.020(3) -0.004(2) -0.006(2) 0.004(2)
C6 0.021(3) 0.014(2) 0.022(3) 0.001(2) -0.006(2) 0.0053(18)
C6A 0.021(3) 0.014(2) 0.022(3) 0.001(2) -0.006(2) 0.0053(18)
C5A 0.023(3) 0.018(3) 0.020(3) -0.004(2) -0.006(2) 0.004(2)
Cl1 0.0211(8) 0.0210(8) 0.0195(7) 0.0021(6) 0.0032(6) 0.0042(7)
O1 0.067(6) 0.053(4) 0.058(5) 0.026(4) 0.050(4) 0.035(4)
O2 0.094(4) 0.033(3) 0.042(3) 0.013(2) 0.020(3) 0.037(2)
O3 0.069(4) 0.106(5) 0.051(4) 0.012(3) -0.017(3) -0.059(4)
O4 0.052(3) 0.040(3) 0.027(3) 0.005(2) -0.010(2) 0.005(3)
Cl1A 0.014(3) 0.026(4) 0.028(4) -0.005(3) -0.003(3) 0.007(3)
O1A 0.033(16) 0.048(16) 0.022(12) -0.010(11) -0.003(10) 0.024(12)
O2A 0.036(9) 0.031(9) 0.025(9) -0.001(8) -0.007(7) 0.018(8)
O3A 0.069(4) 0.106(5) 0.051(4) 0.012(3) -0.017(3) -0.059(4)
O4A 0.052(3) 0.040(3) 0.027(3) 0.005(2) -0.010(2) 0.005(3)

loop_
_atom_type_symbol
_atom_type_description
_atom_type_scat_dispersion_real
_atom_type_scat_dispersion_imag
_atom_type_scat_source
C C 0.0033 0.0016 'International Tables Vol C Tables 4.2.6.8 and 6.1.1.4'
H H 0.0000 0.0000 'International Tables Vol C Tables 4.2.6.8 and 6.1.1.4'
Cl Cl 0.1484 0.1585 'International Tables Vol C Tables 4.2.6.8 and 6.1.1.4'
N N 0.0061 0.0033 'International Tables Vol C Tables 4.2.6.8 and 6.1.1.4'
O O 0.0106 0.0060 'International Tables Vol C Tables 4.2.6.8 and 6.1.1.4'
Fe Fe 0.3463 0.8444 'International Tables Vol C Tables 4.2.6.8 and 6.1.1.4'

loop_
_geom_angle_atom_site_label_1
_geom_angle_atom_site_label_2
_geom_angle_atom_site_label_3
_geom_angle
_geom_angle_site_symmetry_1
_geom_angle_site_symmetry_3
_geom_angle_publ_flag
N1 Fe1 N1 178.06(19) 2_665 . ?
N1 Fe1 N2 90.32(13) 2_665 2_665 ?
N1 Fe1 N2 89.61(13) . 2_665 ?
N1 Fe1 N2 89.61(13) 2_665 . ?
N1 Fe1 N2 90.32(13) . . ?
N2 Fe1 N2 175.88(19) 2_665 . ?
N1 Fe1 N3 89.03(10) 2_665 . ?
N1 Fe1 N3 89.03(10) . . ?
N2 Fe1 N3 87.94(10) 2_665 . ?
N2 Fe1 N3 87.94(10) . . ?
N1 Fe1 N4 90.97(10) 2_665 7_575 ?
N1 Fe1 N4 90.97(10) . 7_575 ?
N2 Fe1 N4 92.06(10) 2_665 7_575 ?
N2 Fe1 N4 92.06(10) . 7_575 ?
N3 Fe1 N4 180.000(1) . 7_575 ?
C1 N1 Fe1 172.6(3) . . ?
C3 N2 Fe1 172.2(3) . . ?
C5 N3 C5 116.8(5) 2_665 . ?
C5 N3 C5A 74.8(10) 2_665 . ?
C5 N3 C5A 70.7(10) . . ?
C5 N3 C5A 70.7(10) 2_665 2_665 ?
C5 N3 C5A 74.8(10) . 2_665 ?
C5A N3 C5A 111(2) . 2_665 ?
C5 N3 Fe1 121.6(3) 2_665 . ?
C5 N3 Fe1 121.6(3) . . ?
C5A N3 Fe1 124.4(11) . . ?
C5A N3 Fe1 124.4(11) 2_665 . ?
C6A N4 C6A 119(2) 2_665 . ?
C6A N4 C6 76.3(9) 2_665 . ?
C6A N4 C6 71.4(9) . . ?
C6A N4 C6 71.4(9) 2_665 2_665 ?
C6A N4 C6 76.3(9) . 2_665 ?
C6 N4 C6 113.7(5) . 2_665 ?
C6A N4 Fe1 120.5(10) 2_665 7_576 ?
C6A N4 Fe1 120.5(10) . 7_576 ?
C6 N4 Fe1 123.1(3) . 7_576 ?
C6 N4 Fe1 123.1(3) 2_665 7_576 ?
N1 C1 C2 178.8(5) . . ?
C1 C2 H2A 109.5 . . ?
C1 C2 H2B 109.5 . . ?
H2A C2 H2B 109.5 . . ?
C1 C2 H2C 109.5 . . ?
H2A C2 H2C 109.5 . . ?
H2B C2 H2C 109.5 . . ?
N2 C3 C4 179.5(5) . . ?
C3 C4 H4A 109.5 . . ?
C3 C4 H4B 109.5 . . ?
H4A C4 H4B 109.5 . . ?
C3 C4 H4C 109.5 . . ?
H4A C4 H4C 109.5 . . ?
H4B C4 H4C 109.5 . . ?
N3 C5 C6 121.3(4) . . ?
N3 C5 H5 119.3 . . ?
C6 C5 H5 119.3 . . ?
N4 C6 C5 123.4(4) . . ?
N4 C6 H6 118.3 . . ?
C5 C6 H6 118.3 . . ?
N4 C6A C5A 119.3(19) . . ?
N4 C6A H6A 120.4 . . ?
C5A C6A H6A 120.4 . . ?
N3 C5A C6A 126(2) . . ?
N3 C5A H5A 117.2 . . ?
C6A C5A H5A 117.2 . . ?
O2 Cl1 O1 111.1(4) . . ?
O2 Cl1 O4 111.5(3) . . ?
O1 Cl1 O4 111.0(4) . . ?
O2 Cl1 O3 110.1(4) . . ?
O1 Cl1 O3 106.5(5) . . ?
O4 Cl1 O3 106.3(3) . . ?
O3A Cl1A O1A 110.9(16) . . ?
O3A Cl1A O4A 107.4(15) . . ?
O1A Cl1A O4A 109.5(17) . . ?
O3A Cl1A O2A 110.2(15) . . ?
O1A Cl1A O2A 110.6(13) . . ?
O4A Cl1A O2A 108.0(12) . . ?

loop_
_geom_bond_atom_site_label_1
_geom_bond_atom_site_label_2
_geom_bond_distance
_geom_bond_site_symmetry_2
_geom_bond_publ_flag
Fe1 N1 1.983(4) 2_665 ?
Fe1 N1 1.983(4) . ?
Fe1 N2 1.993(3) 2_665 ?
Fe1 N2 1.993(3) . ?
Fe1 N3 2.027(4) . ?
Fe1 N4 2.050(4) 7_575 ?
N1 C1 1.147(5) . ?
N2 C3 1.128(5) . ?
N3 C5 1.329(5) 2_665 ?
N3 C5 1.329(5) . ?
N3 C5A 1.35(2) . ?
N3 C5A 1.35(2) 2_665 ?
N4 C6A 1.32(2) 2_665 ?
N4 C6A 1.32(2) . ?
N4 C6 1.344(5) . ?
N4 C6 1.344(5) 2_665 ?
N4 Fe1 2.050(4) 7_576 ?
C1 C2 1.442(6) . ?
C2 H2A 0.9800 . ?
C2 H2B 0.9800 . ?
C2 H2C 0.9800 . ?
C3 C4 1.452(6) . ?
C4 H4A 0.9800 . ?
C4 H4B 0.9800 . ?
C4 H4C 0.9800 . ?
C5 C6 1.375(7) . ?
C5 H5 0.9500 . ?
C6 H6 0.9500 . ?
C6A C5A 1.37(3) . ?
C6A H6A 0.9500 . ?
C5A H5A 0.9500 . ?
Cl1 O2 1.402(4) . ?
Cl1 O1 1.421(7) . ?
Cl1 O4 1.432(5) . ?
Cl1 O3 1.433(5) . ?
Cl1A O3A 1.396(15) . ?
Cl1A O1A 1.398(17) . ?
Cl1A O4A 1.412(15) . ?
Cl1A O2A 1.416(13) . ?

loop_
_geom_hbond_atom_site_label_D
_geom_hbond_atom_site_label_H
_geom_hbond_atom_site_label_A
_geom_hbond_distance_DH
_geom_hbond_distance_HA
_geom_hbond_distance_DA
_geom_hbond_angle_DHA
_geom_hbond_site_symmetry_A
C2 H2A O1 0.98 2.56 3.424(10) 147 6_665
C2 H2B O3 0.98 2.23 3.099(8) 147 2_655
C2 H2C O4 0.98 2.87 3.394(6) 114 3_755
C5 H5 O1 0.95 2.51 3.417(9) 160 2_655
C4 H4B O2 0.98 2.58 3.149(6) 117 .
C4 H4B O3 0.98 2.52 3.235(7) 129 3_655
C4 H4C O1 0.98 2.44 3.178(8) 132 2_655
C6 H6 N2 0.95 2.41 2.990(6) 119 8_756
C6 H6 O4 0.95 2.55 3.350(6) 142 2_655
C2 H2C O4 0.98 2.83 3.590(7) 135 4_565
C4 H4A O4 0.98 2.50 3.249(7) 133 7_565
C2 H2A O1A 0.98 2.31 3.10(2) 137 6_665
C2 H2B O3A 0.98 2.71 3.44(2) 132 2_655
C2 H2B O2A 0.98 2.61 3.270(16) 125 3_755
C2 H2C O4A 0.98 2.41 3.159(16) 133 4_565
C2 H2C O4A 0.98 2.89 3.57(2) 128 3_755
C4 H4A O4A 0.98 2.85 3.67(2) 142 7_565
C4 H4B O3A 0.98 2.00 2.86(2) 145 3_655
C4 H4C O1A 0.98 2.91 3.51(3) 120 .
C4 H4C O1A 0.98 2.80 3.55(3) 134 2_655
C6A H6A N1 0.95 2.32 2.89(2) 118 7_576
C6A H6A O1A 0.95 2.61 3.39(3) 139 4_565
C5A H5A O3A 0.95 2.86 3.50(4) 126 4_565
C5A H5A O4A 0.95 2.56 3.47(3) 161 4_565

loop_
_geom_torsion_atom_site_label_1
_geom_torsion_atom_site_label_2
_geom_torsion_atom_site_label_3
_geom_torsion_atom_site_label_4
_geom_torsion
_geom_torsion_site_symmetry_1
_geom_torsion_site_symmetry_2
_geom_torsion_site_symmetry_3
_geom_torsion_site_symmetry_4
_geom_torsion_publ_flag
N1 Fe1 N3 C5 -49.0(3) 2_665 . . 2_665 ?
N1 Fe1 N3 C5 131.0(3) . . . 2_665 ?
N2 Fe1 N3 C5 41.4(3) 2_665 . . 2_665 ?
N2 Fe1 N3 C5 -138.6(3) . . . 2_665 ?
N1 Fe1 N3 C5 131.0(3) 2_665 . . . ?
N1 Fe1 N3 C5 -49.0(3) . . . . ?
N2 Fe1 N3 C5 -138.6(3) 2_665 . . . ?
N2 Fe1 N3 C5 41.4(3) . . . . ?
N1 Fe1 N3 C5A -141.7(11) 2_665 . . . ?
N1 Fe1 N3 C5A 38.3(11) . . . . ?
N2 Fe1 N3 C5A -51.4(11) 2_665 . . . ?
N2 Fe1 N3 C5A 128.6(11) . . . . ?
N1 Fe1 N3 C5A 38.3(11) 2_665 . . 2_665 ?
N1 Fe1 N3 C5A -141.7(11) . . . 2_665 ?
N2 Fe1 N3 C5A 128.6(11) 2_665 . . 2_665 ?
N2 Fe1 N3 C5A -51.4(11) . . . 2_665 ?
C5 N3 C5 C6 0.4(3) 2_665 . . . ?
C5A N3 C5 C6 61.2(12) . . . . ?
C5A N3 C5 C6 -58.3(12) 2_665 . . . ?
Fe1 N3 C5 C6 -179.6(3) . . . . ?
C6A N4 C6 C5 62.7(11) 2_665 . . . ?
C6A N4 C6 C5 -64.7(11) . . . . ?
C6 N4 C6 C5 0.4(3) 2_665 . . . ?
Fe1 N4 C6 C5 -179.6(3) 7_576 . . . ?
N3 C5 C6 N4 -0.8(7) . . . . ?
C6A N4 C6A C5A 0.8(13) 2_665 . . . ?
C6 N4 C6A C5A 62.6(17) . . . . ?
C6 N4 C6A C5A -58.6(16) 2_665 . . . ?
Fe1 N4 C6A C5A -179.2(13) 7_576 . . . ?
C5 N3 C5A C6A 62.7(19) 2_665 . . . ?
C5 N3 C5A C6A -63.5(19) . . . . ?
C5A N3 C5A C6A 0.8(15) 2_665 . . . ?
Fe1 N3 C5A C6A -179.2(15) . . . . ?
N4 C6A C5A N3 -2(3) . . . . ?
